data_7039626
loop_
_publ_author_name
'Lam, Jolie'
'G\"unther, Benjamin A R'
'Farrell, Jeffrey M.'
'Eisenberger, Patrick'
'Bestvater, Brian P.'
'Newman, Paul D.'
'Melen, Rebecca L.'
'Crudden, Cathleen M.'
'Stephan, Douglas W.'

_publ_section_title
;
 Chiral carbene-borane adducts: precursors for borenium catalysts for
 asymmetric FLP hydrogenations.
;
_journal_issue 39
_journal_name_full 'Dalton transactions (Cambridge, England : 2003)'
_journal_page_first 15303
_journal_paper_doi 10.1039/c6dt02202b
_journal_volume 45
_journal_year 2016
_chemical_absolute_configuration unk
_chemical_formula_moiety 'C21 H39 B N2'
_chemical_formula_sum 'C21 H39 B N2'
_chemical_formula_weight 330.38
_space_group_crystal_system monoclinic
_space_group_IT_number 4
_space_group_name_Hall 'P 2yb'
_space_group_name_H-M_alt 'P 1 21 1'
_symmetry_Int_Tables_number 4
_symmetry_space_group_name_Hall 'P 2yb'
_symmetry_space_group_name_H-M 'P 1 21 1'
_audit_creation_date 2016-01-11
_audit_creation_method
;
Olex2 1.2
(compiled 2015.09.30 svn.r3233 for OlexSys, GUI svn.r5103)
;
_audit_update_record
;
2016-05-26 deposited with the CCDC.
2016-06-23 downloaded from the CCDC.
;
_cell_angle_alpha 90
_cell_angle_beta 111.93(2)
_cell_angle_gamma 90
_cell_formula_units_Z 2
_cell_length_a 9.860(4)
_cell_length_b 9.940(4)
_cell_length_c 10.962(4)
_cell_measurement_reflns_used 990
_cell_measurement_temperature 150(2)
_cell_measurement_theta_max 26.79
_cell_measurement_theta_min 2.87
_cell_volume 996.6(7)
_computing_cell_refinement 'SAINT v8.34A (Bruker, 2013)'
_computing_data_reduction 'SAINT v8.34A (Bruker, 2013)'
_computing_molecular_graphics 'Olex2 (Dolomanov et al., 2009)'
_computing_publication_material 'Olex2 (Dolomanov et al., 2009)'
_computing_structure_refinement 'olex2.refine (Bourhis et al., 2015)'
_diffrn_ambient_temperature 149.9
_diffrn_measured_fraction_theta_full 0.8266
_diffrn_measured_fraction_theta_max 0.8266
_diffrn_measurement_device_type 'Bruker APEX-II CCD'
_diffrn_measurement_method '\f and \w scans'
_diffrn_radiation_type 'Mo K\a'
_diffrn_radiation_wavelength 0.71073
_diffrn_reflns_av_R_equivalents 0.0690
_diffrn_reflns_av_unetI/netI 0.1415
_diffrn_reflns_limit_h_max 12
_diffrn_reflns_limit_h_min -12
_diffrn_reflns_limit_k_max 12
_diffrn_reflns_limit_k_min -12
_diffrn_reflns_limit_l_max 14
_diffrn_reflns_limit_l_min -14
_diffrn_reflns_number 6701
_diffrn_reflns_theta_full 27.9458
_diffrn_reflns_theta_max 27.95
_diffrn_reflns_theta_min 2.00
_diffrn_standards_number 0
_exptl_absorpt_coefficient_mu 0.063
_exptl_absorpt_correction_T_max 0.7455
_exptl_absorpt_correction_T_min 0.5586
_exptl_absorpt_correction_type multi-scan
_exptl_absorpt_process_details
;
SADABS-2014/5 (Bruker,2014/5) was used for absorption correction.
wR2(int) was 0.1067 before and 0.0525 after correction.
The Ratio of minimum to maximum transmission is 0.7493.
The \l/2 correction factor is 0.00150.
;
_exptl_crystal_colour colourless
_exptl_crystal_density_diffrn 1.1009
_exptl_crystal_description plate
_exptl_crystal_F_000 368.1129
_exptl_crystal_size_max 0.2
_exptl_crystal_size_mid 0.2
_exptl_crystal_size_min 0.1
_refine_diff_density_max 0.3832
_refine_diff_density_min -0.3973
_refine_diff_density_rms 0.0957
_refine_ls_abs_structure_details 'Flack, H. D. (1983). Acta Cryst. A39, 876-881.'
_refine_ls_abs_structure_Flack 0(700)
_refine_ls_d_res_high 0.7583
_refine_ls_d_res_low 10.1689
_refine_ls_goodness_of_fit_ref 0.9969
_refine_ls_hydrogen_treatment mixed
_refine_ls_matrix_type full
_refine_ls_number_constraints 58
_refine_ls_number_parameters 221
_refine_ls_number_reflns 3958
_refine_ls_number_restraints 0
_refine_ls_restrained_S_all 0.9969
_refine_ls_R_factor_all 0.1347
_refine_ls_R_factor_gt 0.0679
_refine_ls_shift/su_max 0.0000
_refine_ls_shift/su_mean 0.0000
_refine_ls_structure_factor_coef Fsqd
_refine_ls_weighting_details 'w=1/[\s^2^(Fo^2^)+(0.0684P)^2^] where P=(Fo^2^+2Fc^2^)/3'
_refine_ls_weighting_scheme calc
_refine_ls_wR_factor_gt 0.1399
_refine_ls_wR_factor_ref 0.1688
_reflns_Friedel_coverage 0.727
_reflns_limit_h_max 12
_reflns_limit_h_min -12
_reflns_limit_k_max 12
_reflns_limit_k_min -12
_reflns_limit_l_max 14
_reflns_limit_l_min -14
_reflns_number_gt 2353
_reflns_number_total 3958
_reflns_threshold_expression I>=2u(I)
_cod_data_source_file c6dt02202b2.cif
_cod_data_source_block BG003_0m
_cod_depositor_comments 'Adding full bibliography for 7039626--7039633.cif.'
_cod_original_sg_symbol_Hall ' P 2yb'
_cod_database_code 7039626
_olex2_refinement_description
;
1. Fixed Uiso
 At 1.2 times of:
  All B(H) groups, All C(H) groups, All C(H,H) groups
 At 1.5 times of:
  All C(H,H,H) groups
2.a Ternary CH refined with riding coordinates:
 C6(H6), C10(H10), C14(H14), B1(H1)
2.b Secondary CH2 refined with riding coordinates:
 C7(H7a,H7b), C8(H8a,H8b), C11(H11a,H11b), C12(H12a,H12b), C13(H13a,H13b),
 C15(H15a,H15b), C16(H16a,H16b), C17(H17a,H17b), C19(H19a,H19b), C21(H21a,H21b)
2.c Idealised Me refined as rotating group:
 C1(H1a,H1b,H1c), C9(H9a,H9b,H9c), C20(H20a,H20b,H20c), C22(H22a,H22b,H22c),
 C0aa(H0aa,H0ab,H0ac)
;
_olex2_submission_special_instructions 'No special instructions were received'

loop_
_space_group_symop_id
_space_group_symop_operation_xyz
1 x,y,z
2 -x,y+1/2,-z

loop_
_atom_site_label
_atom_site_type_symbol
_atom_site_fract_x
_atom_site_fract_y
_atom_site_fract_z
_atom_site_U_iso_or_equiv
_atom_site_adp_type
_atom_site_occupancy
_atom_site_refinement_flags_posn
N4 N -0.1515(3) -0.6950(3) -0.4136(3) 0.0226(8) Uani 1.000000 .
N18 N -0.3764(3) -0.7654(3) -0.4194(3) 0.0218(8) Uani 1.000000 .
C0aa C -0.0664(4) -0.4605(5) -0.4282(4) 0.0375(12) Uani 1.000000 .
H0aa H -0.013(2) -0.4070(6) -0.471(2) 0.0562(18) Uiso 1.000000 GR
H0ab H -0.1671(4) -0.4275(9) -0.456(2) 0.0562(18) Uiso 1.000000 GR
H0ac H -0.018(3) -0.4523(6) -0.3325(5) 0.0562(18) Uiso 1.000000 GR
C1 C -0.1607(4) -0.9817(4) -0.3452(4) 0.0304(10) Uani 1.000000 .
H1a H -0.223(2) -1.0540(11) -0.3345(18) 0.0456(15) Uiso 1.000000 GR
H1b H -0.200(2) -0.9499(7) -0.4364(4) 0.0456(15) Uiso 1.000000 GR
H1c H -0.0612(5) -1.0158(17) -0.3239(16) 0.0456(15) Uiso 1.000000 GR
C2 C -0.1577(4) -0.8654(4) -0.2530(3) 0.0255(10) Uani 1.000000 .
C3 C -0.0806(4) -0.7356(4) -0.2701(4) 0.0273(10) Uani 1.000000 .
C5 C -0.2972(4) -0.7144(4) -0.4860(3) 0.0206(9) Uani 1.000000 .
C6 C -0.3208(4) -0.6074(4) -0.7488(3) 0.0233(9) Uani 1.000000 .
H6 H -0.2654(4) -0.5258(4) -0.7036(3) 0.0280(11) Uiso 1.000000 R
C7 C -0.4567(4) -0.5602(5) -0.8688(4) 0.0332(11) Uani 1.000000 .
H7a H -0.5082(4) -0.4902(5) -0.8385(4) 0.0398(13) Uiso 1.000000 R
H7b H -0.4220(4) -0.5179(5) -0.9336(4) 0.0398(13) Uiso 1.000000 R
C8 C -0.5684(4) -0.6722(5) -0.9399(4) 0.0349(11) Uani 1.000000 .
H8a H -0.6627(4) -0.6289(5) -0.9923(4) 0.0419(14) Uiso 1.000000 R
H8b H -0.5331(4) -0.7190(5) -1.0021(4) 0.0419(14) Uiso 1.000000 R
C9 C -0.0943(4) -0.9200(5) -0.1114(4) 0.0360(12) Uani 1.000000 .
H9a H -0.089(3) -0.8471(8) -0.0495(4) 0.0540(18) Uiso 1.000000 GR
H9b H -0.1575(17) -0.992(2) -0.1013(8) 0.0540(18) Uiso 1.000000 GR
H9c H 0.0039(13) -0.956(3) -0.0930(10) 0.0540(18) Uiso 1.000000 GR
C10 C -0.3084(4) -0.8027(4) -0.2783(3) 0.0243(10) Uani 1.000000 .
H10 H -0.3721(4) -0.8666(4) -0.2535(3) 0.0291(12) Uiso 1.000000 R
C11 C -0.2757(4) -0.6769(5) -0.1912(4) 0.0338(11) Uani 1.000000 .
H11a H -0.3491(4) -0.6057(5) -0.2312(4) 0.0406(13) Uiso 1.000000 R
H11b H -0.2749(4) -0.6983(5) -0.1027(4) 0.0406(13) Uiso 1.000000 R
C12 C -0.1207(4) -0.6316(5) -0.1832(4) 0.0361(12) Uani 1.000000 .
H12a H -0.0493(4) -0.6345(5) -0.0913(4) 0.0434(14) Uiso 1.000000 R
H12b H -0.1236(4) -0.5393(5) -0.2179(4) 0.0434(14) Uiso 1.000000 R
C13 C -0.5963(4) -0.7778(4) -0.8497(4) 0.0294(10) Uani 1.000000 .
H13a H -0.6709(4) -0.7418(4) -0.8181(4) 0.0353(12) Uiso 1.000000 R
H13b H -0.6382(4) -0.8589(4) -0.9028(4) 0.0353(12) Uiso 1.000000 R
C14 C -0.4606(4) -0.8213(4) -0.7280(3) 0.0219(9) Uani 1.000000 .
H14 H -0.4955(4) -0.8771(4) -0.6696(3) 0.0263(11) Uiso 1.000000 R
C15 C -0.3502(4) -0.9059(4) -0.7650(4) 0.0262(10) Uani 1.000000 .
H15a H -0.2716(4) -0.9360(4) -0.6829(4) 0.0314(12) Uiso 1.000000 R
H15b H -0.4009(4) -0.9873(4) -0.8124(4) 0.0314(12) Uiso 1.000000 R
C16 C -0.2795(4) -0.8339(4) -0.8505(4) 0.0283(10) Uani 1.000000 .
H16a H -0.1989(4) -0.8901(4) -0.8556(4) 0.0340(12) Uiso 1.000000 R
H16b H -0.3531(4) -0.8236(4) -0.9408(4) 0.0340(12) Uiso 1.000000 R
C17 C -0.2188(4) -0.6939(4) -0.7962(4) 0.0267(9) Uani 1.000000 .
H17a H -0.1988(4) -0.6436(4) -0.8656(4) 0.0321(11) Uiso 1.000000 R
H17b H -0.1245(4) -0.7060(4) -0.7216(4) 0.0321(11) Uiso 1.000000 R
C19 C -0.5364(3) -0.7865(4) -0.4755(3) 0.0228(9) Uani 1.000000 .
H19a H -0.5751(3) -0.7569(4) -0.5685(3) 0.0274(11) Uiso 1.000000 R
H19b H -0.5573(3) -0.8837(4) -0.4738(3) 0.0274(11) Uiso 1.000000 R
C20 C -0.6153(4) -0.7093(5) -0.4004(4) 0.0311(11) Uani 1.000000 .
H20a H -0.587(2) -0.6143(7) -0.394(2) 0.0466(16) Uiso 1.000000 GR
H20b H -0.7212(4) -0.717(2) -0.4473(15) 0.0466(16) Uiso 1.000000 GR
H20c H -0.588(2) -0.7472(18) -0.3119(10) 0.0466(16) Uiso 1.000000 GR
C21 C -0.0675(4) -0.6055(4) -0.4672(4) 0.0263(10) Uani 1.000000 .
H21a H 0.0346(4) -0.6382(4) -0.4370(4) 0.0315(12) Uiso 1.000000 R
H21b H -0.1094(4) -0.6117(4) -0.5644(4) 0.0315(12) Uiso 1.000000 R
C22 C 0.0860(4) -0.7517(5) -0.2307(4) 0.0386(12) Uani 1.000000 .
H22a H 0.1293(6) -0.6643(7) -0.236(3) 0.0579(18) Uiso 1.000000 GR
H22b H 0.1291(6) -0.786(3) -0.1404(11) 0.0579(18) Uiso 1.000000 GR
H22c H 0.1054(4) -0.815(2) -0.2905(18) 0.0579(18) Uiso 1.000000 GR
B1 B -0.3873(4) -0.6821(5) -0.6480(4) 0.0234(10) Uani 1.000000 .
H1 H -0.4726(4) -0.6254(5) -0.6519(4) 0.0281(12) Uiso 1.000000 R

loop_
_atom_site_aniso_label
_atom_site_aniso_U_11
_atom_site_aniso_U_22
_atom_site_aniso_U_33
_atom_site_aniso_U_12
_atom_site_aniso_U_13
_atom_site_aniso_U_23
N4 0.0133(14) 0.032(2) 0.0210(16) -0.0055(14) 0.0050(12) 0.0005(15)
N18 0.0127(14) 0.032(2) 0.0228(16) -0.0010(13) 0.0093(12) 0.0031(14)
C0aa 0.028(2) 0.041(3) 0.045(3) -0.010(2) 0.015(2) 0.007(2)
C1 0.0201(19) 0.033(3) 0.040(2) 0.0014(18) 0.0125(17) 0.005(2)
C2 0.0157(18) 0.035(3) 0.0242(19) 0.0034(17) 0.0052(15) 0.0052(19)
C3 0.0193(19) 0.040(3) 0.0194(19) -0.0026(18) 0.0035(15) -0.0029(18)
C5 0.0185(17) 0.023(3) 0.0209(18) -0.0003(16) 0.0081(15) 0.0001(17)
C6 0.0233(19) 0.025(3) 0.0209(18) -0.0041(17) 0.0069(15) 0.0024(18)
C7 0.036(2) 0.036(3) 0.025(2) 0.004(2) 0.0087(18) 0.003(2)
C8 0.023(2) 0.049(3) 0.025(2) 0.006(2) 0.0005(16) 0.001(2)
C9 0.028(2) 0.047(3) 0.031(2) 0.004(2) 0.0079(18) 0.014(2)
C10 0.0190(18) 0.033(3) 0.0235(19) 0.0018(18) 0.0111(15) 0.0049(19)
C11 0.041(2) 0.041(3) 0.0195(19) 0.009(2) 0.0112(17) 0.002(2)
C12 0.040(2) 0.045(3) 0.022(2) -0.008(2) 0.0095(18) -0.003(2)
C13 0.021(2) 0.037(3) 0.026(2) 0.0003(18) 0.0045(16) -0.004(2)
C14 0.0174(17) 0.029(3) 0.0212(18) -0.0035(17) 0.0088(14) -0.0012(17)
C15 0.0194(19) 0.038(3) 0.0221(19) -0.0017(18) 0.0085(15) -0.0034(18)
C16 0.0189(18) 0.040(3) 0.029(2) -0.0000(19) 0.0115(15) -0.006(2)
C17 0.0238(19) 0.034(3) 0.0241(19) -0.0038(19) 0.0107(15) 0.0029(19)
C19 0.0115(17) 0.031(3) 0.028(2) -0.0030(16) 0.0087(15) -0.0025(18)
C20 0.0211(19) 0.043(3) 0.034(2) 0.0038(19) 0.0156(17) -0.001(2)
C21 0.0138(18) 0.041(3) 0.0225(19) -0.0059(18) 0.0046(15) 0.0044(19)
C22 0.019(2) 0.058(4) 0.029(2) -0.004(2) -0.0016(17) 0.009(2)
B1 0.016(2) 0.032(3) 0.021(2) 0.003(2) 0.0049(16) 0.001(2)

loop_
_atom_type_symbol
_atom_type_scat_dispersion_real
_atom_type_scat_dispersion_imag
_atom_type_scat_Cromer_Mann_a1
_atom_type_scat_Cromer_Mann_a2
_atom_type_scat_Cromer_Mann_a3
_atom_type_scat_Cromer_Mann_a4
_atom_type_scat_Cromer_Mann_b1
_atom_type_scat_Cromer_Mann_b2
_atom_type_scat_Cromer_Mann_b3
_atom_type_scat_Cromer_Mann_b4
_atom_type_scat_Cromer_Mann_c
_atom_type_scat_source
_atom_type_scat_dispersion_source
H 0.00000 0.00000 0.49300 0.32291 0.14019 0.04081 10.51090 26.12570 3.14236 57.79970 0.0030380000826 'International Tables Volume C Table 6.1.1.4 (pp. 500-502)' 'Henke, Gullikson and Davis, At. Data and Nucl. Data Tables, 1993, 54, 2'
C 0.00347 0.00161 2.31000 1.02000 1.58860 0.86500 20.84390 10.20750 0.56870 51.65120 0.215599998832 'International Tables Volume C Table 6.1.1.4 (pp. 500-502)' 'Henke, Gullikson and Davis, At. Data and Nucl. Data Tables, 1993, 54, 2'
B 0.00141 0.00067 2.05450 1.33260 1.09790 0.70680 23.21850 1.02100 60.34980 0.14030 -0.193200007081 'International Tables Volume C Table 6.1.1.4 (pp. 500-502)' 'Henke, Gullikson and Davis, At. Data and Nucl. Data Tables, 1993, 54, 2'
N 0.00653 0.00323 12.21260 3.13220 2.01250 1.16630 0.00570 9.89330 28.99750 0.58260 -11.5290002823 'International Tables Volume C Table 6.1.1.4 (pp. 500-502)' 'Henke, Gullikson and Davis, At. Data and Nucl. Data Tables, 1993, 54, 2'

loop_
_geom_angle_atom_site_label_1
_geom_angle_atom_site_label_2
_geom_angle_atom_site_label_3
_geom_angle
C5 N4 C3 122.7(3)
C21 N4 C3 117.6(3)
C21 N4 C5 118.4(3)
C10 N18 C5 121.9(3)
C19 N18 C5 124.8(3)
C19 N18 C10 113.3(3)
H0ab C0aa H0aa 109.5
H0ac C0aa H0aa 109.5
H0ac C0aa H0ab 109.5
C21 C0aa H0aa 109.5
C21 C0aa H0ab 109.5
C21 C0aa H0ac 109.5
H1b C1 H1a 109.5
H1c C1 H1a 109.5
H1c C1 H1b 109.5
C2 C1 H1a 109.5
C2 C1 H1b 109.5
C2 C1 H1c 109.5
C3 C2 C1 116.1(3)
C9 C2 C1 107.5(3)
C9 C2 C3 112.5(3)
C10 C2 C1 114.1(3)
C10 C2 C3 97.2(3)
C10 C2 C9 109.0(3)
C2 C3 N4 106.9(3)
C12 C3 N4 109.6(3)
C12 C3 C2 103.4(3)
C22 C3 N4 110.3(3)
C22 C3 C2 113.6(3)
C22 C3 C12 112.7(3)
N18 C5 N4 115.6(3)
B1 C5 N4 127.3(3)
B1 C5 N18 117.1(3)
C7 C6 H6 108.2(2)
C17 C6 H6 108.2(2)
C17 C6 C7 110.1(3)
B1 C6 H6 108.2(2)
B1 C6 C7 105.6(3)
B1 C6 C17 116.3(3)
H7a C7 C6 108.4(2)
H7b C7 C6 108.4(2)
H7b C7 H7a 107.4
C8 C7 C6 115.6(4)
C8 C7 H7a 108.4(2)
C8 C7 H7b 108.4(2)
H8a C8 C7 108.4(2)
H8b C8 C7 108.4(2)
H8b C8 H8a 107.5
C13 C8 C7 115.5(3)
C13 C8 H8a 108.4(2)
C13 C8 H8b 108.4(2)
H9a C9 C2 109.5
H9b C9 C2 109.5
H9b C9 H9a 109.5
H9c C9 C2 109.5
H9c C9 H9a 109.5
H9c C9 H9b 109.5
C2 C10 N18 108.6(3)
H10 C10 N18 110.85(19)
H10 C10 C2 110.8(2)
C11 C10 N18 110.7(3)
C11 C10 C2 104.7(3)
C11 C10 H10 110.8(2)
H11a C11 C10 110.9(2)
H11b C11 C10 110.9(2)
H11b C11 H11a 109.0
C12 C11 C10 104.1(3)
C12 C11 H11a 110.9(2)
C12 C11 H11b 110.9(2)
C11 C12 C3 104.0(3)
H12a C12 C3 111.0(2)
H12a C12 C11 111.0(2)
H12b C12 C3 111.0(2)
H12b C12 C11 111.0(2)
H12b C12 H12a 109.0
H13a C13 C8 108.3(2)
H13b C13 C8 108.3(2)
H13b C13 H13a 107.4
C14 C13 C8 116.0(3)
C14 C13 H13a 108.27(19)
C14 C13 H13b 108.3(2)
H14 C14 C13 108.2(2)
C15 C14 C13 112.9(3)
C15 C14 H14 108.2(2)
B1 C14 C13 106.7(3)
B1 C14 H14 108.2(2)
B1 C14 C15 112.6(3)
H15a C15 C14 108.38(18)
H15b C15 C14 108.4(2)
H15b C15 H15a 107.4
C16 C15 C14 115.6(3)
C16 C15 H15a 108.38(19)
C16 C15 H15b 108.4(2)
H16a C16 C15 109.1(2)
H16b C16 C15 109.10(19)
H16b C16 H16a 107.8
C17 C16 C15 112.5(3)
C17 C16 H16a 109.10(19)
C17 C16 H16b 109.1(2)
C16 C17 C6 115.0(3)
H17a C17 C6 108.5(2)
H17a C17 C16 108.5(2)
H17b C17 C6 108.53(18)
H17b C17 C16 108.5(2)
H17b C17 H17a 107.5
H19a C19 N18 109.10(18)
H19b C19 N18 109.1(2)
H19b C19 H19a 107.8
C20 C19 N18 112.5(3)
C20 C19 H19a 109.1(2)
C20 C19 H19b 109.1(2)
H20a C20 C19 109.5
H20b C20 C19 109.5
H20b C20 H20a 109.5
H20c C20 C19 109.5
H20c C20 H20a 109.5
H20c C20 H20b 109.5
C0aa C21 N4 114.2(3)
H21a C21 N4 108.7(2)
H21a C21 C0aa 108.7(2)
H21b C21 N4 108.71(18)
H21b C21 C0aa 108.7(2)
H21b C21 H21a 107.6
H22a C22 C3 109.5
H22b C22 C3 109.5
H22b C22 H22a 109.5
H22c C22 C3 109.5
H22c C22 H22a 109.5
H22c C22 H22b 109.5
C6 B1 C5 127.0(3)
C14 B1 C5 110.6(3)
C14 B1 C6 103.0(3)
H1 B1 C5 104.79(19)
H1 B1 C6 104.8(2)
H1 B1 C14 104.79(19)

loop_
_geom_bond_atom_site_label_1
_geom_bond_atom_site_label_2
_geom_bond_distance
N4 C3 1.518(5)
N4 C5 1.371(4)
N4 C21 1.478(5)
N18 C5 1.351(4)
N18 C10 1.485(4)
N18 C19 1.478(4)
C0aa H0aa 0.9800
C0aa H0ab 0.9800
C0aa H0ac 0.9800
C0aa C21 1.503(6)
C1 H1a 0.9800
C1 H1b 0.9800
C1 H1c 0.9800
C1 C2 1.529(6)
C2 C3 1.545(6)
C2 C9 1.540(5)
C2 C10 1.538(5)
C3 C12 1.553(6)
C3 C22 1.543(5)
C5 B1 1.693(5)
C6 H6 1.0000
C6 C7 1.558(5)
C6 C17 1.552(5)
C6 B1 1.656(6)
C7 H7a 0.9900
C7 H7b 0.9900
C7 C8 1.555(6)
C8 H8a 0.9900
C8 H8b 0.9900
C8 C13 1.535(6)
C9 H9a 0.9800
C9 H9b 0.9800
C9 H9c 0.9800
C10 H10 1.0000
C10 C11 1.533(6)
C11 H11a 0.9900
C11 H11b 0.9900
C11 C12 1.563(6)
C12 H12a 0.9900
C12 H12b 0.9900
C13 H13a 0.9900
C13 H13b 0.9900
C13 C14 1.557(5)
C14 H14 1.0000
C14 C15 1.544(5)
C14 B1 1.653(6)
C15 H15a 0.9900
C15 H15b 0.9900
C15 C16 1.538(5)
C16 H16a 0.9900
C16 H16b 0.9900
C16 C17 1.544(6)
C17 H17a 0.9900
C17 H17b 0.9900
C19 H19a 0.9900
C19 H19b 0.9900
C19 C20 1.532(5)
C20 H20a 0.9800
C20 H20b 0.9800
C20 H20c 0.9800
C21 H21a 0.9900
C21 H21b 0.9900
C22 H22a 0.9800
C22 H22b 0.9800
C22 H22c 0.9800
B1 H1 1.0000
